data_7219115
loop_
_publ_author_name
'Das, Paramita'
'Ray, Suman'
'Bhaumik, Asim'
'Banerjee, Biplab'
'Mukhopadhyay, Chhanda'

_publ_section_title
;
 Cubic Ag2O nanoparticles incorporated mesoporous silica with large
 bottle-neck like mesopore for the aerobic oxidative synthesis of
 disulfide
;
_journal_name_full 'RSC Adv.'
_journal_paper_doi 10.1039/C4RA14802A
_journal_year 2014
_chemical_formula_sum 'C26 H18 Br2 N2 S2'
_chemical_formula_weight 582.34
_chemical_name_systematic
; 
 ? 
;
_space_group_IT_number 2
_symmetry_cell_setting triclinic
_symmetry_space_group_name_Hall '-P 1'
_symmetry_space_group_name_H-M 'P -1'
_atom_sites_solution_hydrogens geom
_atom_sites_solution_primary direct
_atom_sites_solution_secondary difmap
_audit_creation_method SHELXL-97
_audit_update_record
;
2014-09-12 deposited with the CCDC.
2014-12-15 downloaded from the CCDC.
;
_cell_angle_alpha 87.587(3)
_cell_angle_beta 88.794(3)
_cell_angle_gamma 83.332(3)
_cell_formula_units_Z 2
_cell_length_a 7.625(2)
_cell_length_b 7.802(2)
_cell_length_c 20.002(5)
_cell_measurement_temperature 296(2)
_cell_volume 1180.7(5)
_computing_structure_refinement 'SHELXL-97 (Sheldrick, 2008)'
_computing_structure_solution 'SHELXS-97 (Sheldrick, 2008)'
_diffrn_ambient_temperature 296(2)
_diffrn_measured_fraction_theta_full 0.987
_diffrn_measured_fraction_theta_max 0.987
_diffrn_radiation_monochromator graphite
_diffrn_radiation_source 'fine-focus sealed tube'
_diffrn_radiation_type MoK\a
_diffrn_radiation_wavelength 0.71073
_diffrn_reflns_av_R_equivalents 0.0336
_diffrn_reflns_av_sigmaI/netI 0.0545
_diffrn_reflns_limit_h_max 8
_diffrn_reflns_limit_h_min -8
_diffrn_reflns_limit_k_max 8
_diffrn_reflns_limit_k_min -8
_diffrn_reflns_limit_l_max 22
_diffrn_reflns_limit_l_min -22
_diffrn_reflns_number 7269
_diffrn_reflns_theta_full 23.71
_diffrn_reflns_theta_max 23.71
_diffrn_reflns_theta_min 1.02
_exptl_absorpt_coefficient_mu 3.627
_exptl_absorpt_correction_T_max 0.404
_exptl_absorpt_correction_T_min 0.350
_exptl_absorpt_correction_type empirical
_exptl_crystal_colour Green
_exptl_crystal_density_diffrn 1.638
_exptl_crystal_density_method 'not measured'
_exptl_crystal_description Cuboid
_exptl_crystal_F_000 580
_exptl_crystal_size_max 0.3
_exptl_crystal_size_mid 0.28
_exptl_crystal_size_min 0.25
_refine_diff_density_max 0.435
_refine_diff_density_min -0.419
_refine_diff_density_rms 0.061
_refine_ls_extinction_method none
_refine_ls_goodness_of_fit_ref 0.714
_refine_ls_hydrogen_treatment mixed
_refine_ls_matrix_type full
_refine_ls_number_parameters 316
_refine_ls_number_reflns 3537
_refine_ls_number_restraints 0
_refine_ls_restrained_S_all 0.714
_refine_ls_R_factor_all 0.0811
_refine_ls_R_factor_gt 0.0467
_refine_ls_shift/su_max 0.000
_refine_ls_shift/su_mean 0.000
_refine_ls_structure_factor_coef Fsqd
_refine_ls_weighting_details 'calc w=1/[\s^2^(Fo^2^)+(0.1130P)^2^+3.6544P] where P=(Fo^2^+2Fc^2^)/3'
_refine_ls_weighting_scheme calc
_refine_ls_wR_factor_gt 0.1286
_refine_ls_wR_factor_ref 0.1583
_reflns_number_gt 2323
_reflns_number_total 3537
_reflns_threshold_expression >2sigma(I)
_cod_data_source_file c4ra14802a3.cif
_cod_data_source_block a
_cod_depositor_comments
;
The following automatic conversions were performed:

'_symmetry_cell_setting' value 'Triclinic' changed to 'triclinic'
according to
/usr/data/users/saulius/crontab/automatic-downloads/rss-feeds/RSC/lib/dictionaries/cif_core.dic
dictionary named 'cif_core.dic' version 2.4.2 from 2011-04-26.

Automatic conversion script
Id: cif_fix_values 2935 2014-11-11 08:27:57Z andrius 
;
_cod_database_code 7219115

loop_
_symmetry_equiv_pos_as_xyz
'x, y, z'
'-x, -y, -z'

loop_
_atom_site_label
_atom_site_type_symbol
_atom_site_fract_x
_atom_site_fract_y
_atom_site_fract_z
_atom_site_U_iso_or_equiv
_atom_site_adp_type
_atom_site_occupancy
_atom_site_symmetry_multiplicity
_atom_site_calc_flag
_atom_site_refinement_flags
Br1 Br 0.44525(11) 0.48842(12) 0.33593(4) 0.1074(4) Uani 1 1 d .
Br2 Br 0.6682(4) 0.6196(3) 1.16805(12) 0.0904(7) Uani 0.60 1 d P
S1 S 0.9278(2) 0.1561(2) 0.69802(7) 0.0628(4) Uani 1 1 d .
S2 S 0.9067(2) 0.13621(18) 0.79932(7) 0.0649(4) Uani 1 1 d .
N1 N 1.0576(6) 0.1711(6) 0.5687(2) 0.0593(12) Uani 1 1 d .
N2 N 0.7980(13) 0.0226(8) 0.9236(3) 0.142(4) Uani 1 1 d .
C1 C 0.6428(9) 0.4103(8) 0.3894(3) 0.0662(16) Uani 1 1 d .
C2 C 0.6158(9) 0.3461(11) 0.4523(4) 0.092(2) Uani 1 1 d .
H2 H 0.5013 0.3411 0.4686 0.111 Uiso 1 1 calc R
C3 C 0.7569(8) 0.2884(9) 0.4921(3) 0.0762(19) Uani 1 1 d .
H3 H 0.7375 0.2442 0.5352 0.091 Uiso 1 1 calc R
C4 C 0.9252(7) 0.2957(7) 0.4687(3) 0.0539(13) Uani 1 1 d .
C5 C 1.0745(8) 0.2360(8) 0.5111(3) 0.0612(15) Uani 1 1 d .
H5 H 1.1877 0.2467 0.4945 0.073 Uiso 1 1 calc R
C6 C 1.1993(7) 0.1170(7) 0.6116(3) 0.0518(13) Uani 1 1 d .
C7 C 1.1554(7) 0.1012(6) 0.6792(3) 0.0497(13) Uani 1 1 d .
C8 C 0.8791(7) -0.0831(7) 0.8180(3) 0.0531(13) Uani 1 1 d .
C9 C 0.8253(11) -0.1182(9) 0.8821(4) 0.098(3) Uani 1 1 d .
C10 C 0.7558(8) 0.0119(7) 0.9832(3) 0.0614(15) Uani 1 1 d .
H10 H 0.7427 -0.0972 1.0018 0.074 Uiso 1 1 calc R
C11 C 0.7250(9) 0.1573(8) 1.0265(3) 0.0753(19) Uani 1 1 d .
C13 C 0.6745(12) 0.4355(9) 1.1077(4) 0.101(3) Uani 1 1 d .
C14 C 0.8080(9) 0.4199(9) 0.3649(3) 0.0740(18) Uani 1 1 d .
H14 H 0.8259 0.4649 0.3218 0.089 Uiso 1 1 calc R
C15 C 0.9480(8) 0.3626(9) 0.4045(3) 0.0748(18) Uani 1 1 d .
H15 H 1.0619 0.3687 0.3878 0.090 Uiso 1 1 calc R
C16 C 1.3737(8) 0.0780(9) 0.5909(3) 0.0733(17) Uani 1 1 d .
H16 H 1.4046 0.0881 0.5458 0.088 Uiso 1 1 calc R
C17 C 1.5019(8) 0.0240(9) 0.6380(4) 0.0811(19) Uani 1 1 d .
H17 H 1.6191 -0.0010 0.6244 0.097 Uiso 1 1 calc R
C18 C 1.4569(9) 0.0075(8) 0.7036(4) 0.0754(18) Uani 1 1 d .
H18 H 1.5436 -0.0299 0.7346 0.090 Uiso 1 1 calc R
C19 C 1.2840(8) 0.0454(7) 0.7250(3) 0.0607(15) Uani 1 1 d .
H19 H 1.2545 0.0333 0.7701 0.073 Uiso 1 1 calc R
C20 C 0.9096(7) -0.2134(7) 0.7741(3) 0.0591(14) Uani 1 1 d .
H20 H 0.9467 -0.1882 0.7306 0.071 Uiso 1 1 calc R
C21 C 0.8867(9) -0.3797(8) 0.7929(4) 0.0770(19) Uani 1 1 d .
H21 H 0.9081 -0.4669 0.7625 0.092 Uiso 1 1 calc R
C22 C 0.8335(16) -0.4154(11) 0.8550(5) 0.156(5) Uani 1 1 d .
H22 H 0.8178 -0.5284 0.8682 0.187 Uiso 1 1 calc R
C23 C 0.802(2) -0.2875(11) 0.8996(5) 0.200(7) Uani 1 1 d .
H23 H 0.7632 -0.3148 0.9428 0.240 Uiso 1 1 calc R
C24 C 0.6811(11) 0.1447(8) 1.0895(3) 0.091(2) Uani 1 1 d .
H24 H 0.6657 0.0363 1.1083 0.109 Uiso 1 1 calc R
C25 C 0.6563(11) 0.2863(9) 1.1298(3) 0.091(2) Uani 1 1 d .
H25 H 0.6252 0.2696 1.1746 0.109 Uiso 1 1 calc R
C28 C 0.651(2) 0.3289(16) 0.9927(6) 0.073(4) Uani 0.50 1 d P
H28 H 0.6270 0.3366 0.9473 0.088 Uiso 0.50 1 calc PR
C28A C 0.824(2) 0.2976(16) 1.0171(7) 0.076(4) Uani 0.50 1 d P
H28A H 0.9048 0.2984 0.9818 0.091 Uiso 0.50 1 calc PR
C27A C 0.803(2) 0.4331(17) 1.0589(7) 0.083(4) Uani 0.50 1 d P
H27A H 0.8751 0.5216 1.0542 0.099 Uiso 0.50 1 calc PR
C27 C 0.622(2) 0.4708(14) 1.0308(7) 0.082(4) Uani 0.50 1 d P
H27 H 0.5757 0.5787 1.0135 0.098 Uiso 0.50 1 calc PR
Br2A Br 0.5952(5) 0.6507(5) 1.14914(18) 0.0875(9) Uani 0.40 1 d P

loop_
_atom_site_aniso_label
_atom_site_aniso_U_11
_atom_site_aniso_U_22
_atom_site_aniso_U_33
_atom_site_aniso_U_23
_atom_site_aniso_U_13
_atom_site_aniso_U_12
Br1 0.0982(6) 0.1172(7) 0.1030(6) 0.0408(5) -0.0369(5) -0.0062(5)
Br2 0.139(2) 0.0597(11) 0.0717(12) -0.0229(9) -0.0118(10) -0.0002(11)
S1 0.0736(9) 0.0641(9) 0.0459(8) 0.0040(7) -0.0016(7) 0.0099(7)
S2 0.1033(12) 0.0434(8) 0.0468(8) -0.0051(6) 0.0092(7) -0.0032(7)
N1 0.064(3) 0.066(3) 0.046(3) -0.001(2) -0.006(2) 0.000(2)
N2 0.289(10) 0.059(4) 0.084(5) -0.023(3) 0.109(6) -0.058(5)
C1 0.085(4) 0.059(4) 0.054(4) 0.009(3) -0.013(3) -0.006(3)
C2 0.066(4) 0.120(6) 0.086(5) 0.041(5) -0.001(4) -0.012(4)
C3 0.071(4) 0.098(5) 0.057(4) 0.035(4) -0.002(3) -0.014(4)
C4 0.066(4) 0.053(3) 0.043(3) -0.005(3) -0.004(3) -0.004(3)
C5 0.063(3) 0.071(4) 0.048(3) 0.004(3) 0.004(3) -0.005(3)
C6 0.059(3) 0.046(3) 0.050(3) -0.004(2) -0.005(3) -0.004(2)
C7 0.067(3) 0.035(3) 0.046(3) -0.002(2) -0.006(3) -0.003(2)
C8 0.059(3) 0.049(3) 0.053(3) -0.010(3) 0.007(3) -0.010(2)
C9 0.165(7) 0.060(4) 0.074(5) -0.029(4) 0.061(5) -0.044(4)
C10 0.086(4) 0.046(3) 0.053(4) -0.002(3) 0.012(3) -0.013(3)
C11 0.125(5) 0.050(3) 0.052(4) -0.005(3) 0.032(4) -0.021(4)
C13 0.184(8) 0.052(4) 0.072(5) -0.018(4) 0.052(5) -0.037(5)
C14 0.091(5) 0.086(5) 0.041(3) 0.012(3) -0.002(3) -0.002(4)
C15 0.073(4) 0.107(5) 0.042(3) 0.003(3) 0.006(3) -0.003(4)
C16 0.074(4) 0.082(4) 0.063(4) 0.005(3) 0.001(3) -0.006(3)
C17 0.056(4) 0.098(5) 0.088(5) 0.009(4) -0.005(4) -0.006(3)
C18 0.074(4) 0.073(4) 0.079(5) 0.009(4) -0.024(4) -0.006(3)
C19 0.076(4) 0.051(3) 0.054(3) 0.002(3) -0.014(3) -0.006(3)
C20 0.070(4) 0.057(4) 0.050(3) -0.013(3) 0.003(3) -0.005(3)
C21 0.093(5) 0.053(4) 0.089(5) -0.027(3) 0.022(4) -0.022(3)
C22 0.288(14) 0.066(5) 0.124(8) -0.040(5) 0.113(9) -0.076(7)
C23 0.43(2) 0.066(5) 0.119(7) -0.035(5) 0.169(11) -0.095(8)
C24 0.182(8) 0.048(4) 0.041(3) -0.004(3) 0.013(4) -0.012(4)
C25 0.176(8) 0.060(4) 0.035(3) 0.000(3) 0.008(4) -0.012(4)
C28 0.114(11) 0.059(8) 0.043(7) 0.015(6) 0.024(7) -0.004(7)
C28A 0.107(11) 0.064(8) 0.062(8) -0.020(7) 0.037(8) -0.028(8)
C27A 0.103(11) 0.061(8) 0.090(10) -0.010(7) 0.029(9) -0.035(7)
C27 0.130(13) 0.031(6) 0.080(9) 0.005(6) 0.027(9) 0.003(7)
Br2A 0.129(3) 0.0524(15) 0.080(2) -0.0170(14) 0.0103(16) -0.0044(15)

loop_
_atom_type_symbol
_atom_type_description
_atom_type_scat_dispersion_real
_atom_type_scat_dispersion_imag
_atom_type_scat_source
C C 0.0033 0.0016 'International Tables Vol C Tables 4.2.6.8 and 6.1.1.4'
H H 0.0000 0.0000 'International Tables Vol C Tables 4.2.6.8 and 6.1.1.4'
N N 0.0061 0.0033 'International Tables Vol C Tables 4.2.6.8 and 6.1.1.4'
S S 0.1246 0.1234 'International Tables Vol C Tables 4.2.6.8 and 6.1.1.4'
Br Br -0.2901 2.4595 'International Tables Vol C Tables 4.2.6.8 and 6.1.1.4'

loop_
_geom_angle_atom_site_label_1
_geom_angle_atom_site_label_2
_geom_angle_atom_site_label_3
_geom_angle
Br2A Br2 C13 81.4(6)
C7 S1 S2 105.44(18)
C8 S2 S1 105.08(19)
C5 N1 C6 124.3(5)
C10 N2 C9 124.2(6)
C14 C1 C2 120.9(6)
C14 C1 Br1 120.0(5)
C2 C1 Br1 119.1(5)
C1 C2 C3 120.2(6)
C1 C2 H2 119.9
C3 C2 H2 119.9
C4 C3 C2 120.3(6)
C4 C3 H3 119.8
C2 C3 H3 119.8
C3 C4 C15 117.9(5)
C3 C4 C5 120.3(5)
C15 C4 C5 121.8(5)
N1 C5 C4 123.0(5)
N1 C5 H5 118.5
C4 C5 H5 118.5
C16 C6 C7 119.4(5)
C16 C6 N1 124.9(5)
C7 C6 N1 115.7(5)
C19 C7 C6 120.1(5)
C19 C7 S1 125.6(4)
C6 C7 S1 114.3(4)
C9 C8 C20 120.0(5)
C9 C8 S2 114.9(4)
C20 C8 S2 125.1(4)
C8 C9 C23 117.4(6)
C8 C9 N2 116.1(6)
C23 C9 N2 126.5(6)
N2 C10 C11 124.7(6)
N2 C10 H10 117.7
C11 C10 H10 117.7
C24 C11 C28A 108.1(8)
C24 C11 C10 124.3(6)
C28A C11 C10 120.0(7)
C24 C11 C28 113.1(7)
C28A C11 C28 57.0(8)
C10 C11 C28 115.8(7)
C25 C13 C27A 111.3(9)
C25 C13 C27 114.1(7)
C27A C13 C27 59.8(8)
C25 C13 Br2 119.7(6)
C27A C13 Br2 115.4(7)
C27 C13 Br2 121.5(6)
C25 C13 Br2A 127.4(6)
C27A C13 Br2A 119.0(7)
C27 C13 Br2A 104.1(6)
Br2 C13 Br2A 20.80(11)
C1 C14 C15 118.8(6)
C1 C14 H14 120.6
C15 C14 H14 120.6
C14 C15 C4 121.8(6)
C14 C15 H15 119.1
C4 C15 H15 119.1
C6 C16 C17 119.6(6)
C6 C16 H16 120.2
C17 C16 H16 120.2
C18 C17 C16 120.3(6)
C18 C17 H17 119.9
C16 C17 H17 119.9
C17 C18 C19 120.8(6)
C17 C18 H18 119.6
C19 C18 H18 119.6
C7 C19 C18 119.7(6)
C7 C19 H19 120.1
C18 C19 H19 120.1
C21 C20 C8 121.4(6)
C21 C20 H20 119.3
C8 C20 H20 119.3
C22 C21 C20 119.2(6)
C22 C21 H21 120.4
C20 C21 H21 120.4
C21 C22 C23 120.4(7)
C21 C22 H22 119.8
C23 C22 H22 119.8
C22 C23 C9 121.6(7)
C22 C23 H23 119.2
C9 C23 H23 119.2
C11 C24 C25 122.7(6)
C11 C24 H24 118.6
C25 C24 H24 118.6
C13 C25 C24 121.9(6)
C13 C25 H25 119.1
C24 C25 H25 119.1
C27 C28 C11 118.5(11)
C27 C28 C27A 47.4(9)
C11 C28 C27A 84.3(8)
C27 C28 H28 120.8
C11 C28 H28 120.8
C27A C28 H28 139.4
C27A C28A C11 121.4(10)
C27A C28A H28A 119.3
C11 C28A H28A 119.3
C28A C27A C13 118.4(11)
C28A C27A C28 43.5(8)
C13 C27A C28 92.3(9)
C28A C27A H27A 120.8
C13 C27A H27A 120.8
C28 C27A H27A 132.0
C28 C27 C13 114.2(10)
C28 C27 H27 122.9
C13 C27 H27 122.9
Br2 Br2A C13 77.8(5)

loop_
_geom_bond_atom_site_label_1
_geom_bond_atom_site_label_2
_geom_bond_distance
Br1 C1 1.894(6)
Br2 Br2A 0.694(3)
Br2 C13 1.911(7)
S1 C7 1.775(5)
S1 S2 2.030(2)
S2 C8 1.772(6)
N1 C5 1.249(7)
N1 C6 1.409(7)
N2 C10 1.230(8)
N2 C9 1.398(8)
C1 C14 1.351(9)
C1 C2 1.354(9)
C2 C3 1.374(9)
C2 H2 0.9300
C3 C4 1.363(8)
C3 H3 0.9300
C4 C15 1.381(8)
C4 C5 1.454(8)
C5 H5 0.9300
C6 C16 1.388(8)
C6 C7 1.389(7)
C7 C19 1.377(7)
C8 C9 1.364(8)
C8 C20 1.367(7)
C9 C23 1.383(10)
C10 C11 1.451(8)
C10 H10 0.9300
C11 C24 1.299(8)
C11 C28A 1.403(14)
C11 C28 1.526(14)
C13 C25 1.250(9)
C13 C27A 1.369(14)
C13 C27 1.602(16)
C13 Br2A 1.933(7)
C14 C15 1.364(8)
C14 H14 0.9300
C15 H15 0.9300
C16 C17 1.389(9)
C16 H16 0.9300
C17 C18 1.354(9)
C17 H17 0.9300
C18 C19 1.380(9)
C18 H18 0.9300
C19 H19 0.9300
C20 C21 1.365(8)
C20 H20 0.9300
C21 C22 1.328(10)
C21 H21 0.9300
C22 C23 1.363(11)
C22 H22 0.9300
C23 H23 0.9300
C24 C25 1.389(9)
C24 H24 0.9300
C25 H25 0.9300
C28 C27 1.364(17)
C28 C27A 2.03(2)
C28 H28 0.9300
C28A C27A 1.368(17)
C28A H28A 0.9300
C27A H27A 0.9300
C27 H27 0.9300
